data_7709911
loop_
_publ_author_name
'P\'erez-P\'erez, Jovana'
'Hern\'andez-Balderas, Uvaldo'
'Mart\'inez-Otero, Diego'
'Moya-Cabrera, M\'onica'
'Jancik, Vojtech'

_publ_section_title
;
 Hetero-bimetallic alkali titanosilicates [MOTi{OSi(OtBu)3}3]2 (M =
 Li--Cs) with terminal Ti--O&#x2212; groups
;
_journal_name_full 'Dalton Transactions'
_journal_paper_doi 10.1039/D2DT00939K
_journal_year 2022
_chemical_formula_moiety 'C72 H162 Na2 O26 Si6 Ti2'
_chemical_formula_sum 'C72 H162 Na2 O26 Si6 Ti2'
_chemical_formula_weight 1754.33
_space_group_crystal_system monoclinic
_space_group_IT_number 15
_space_group_name_Hall '-C 2yc'
_space_group_name_H-M_alt 'C 1 2/c 1'
_atom_sites_solution_hydrogens geom
_atom_sites_solution_primary direct
_atom_sites_solution_secondary difmap
_audit_creation_method SHELXL-2019/2
_audit_update_record
;
2022-03-04 deposited with the CCDC.	2022-03-28 downloaded from the CCDC.
;
_cell_angle_alpha 90
_cell_angle_beta 99.8591(8)
_cell_angle_gamma 90
_cell_formula_units_Z 4
_cell_length_a 13.4625(5)
_cell_length_b 23.7520(9)
_cell_length_c 31.8025(12)
_cell_measurement_reflns_used 9770
_cell_measurement_temperature 100(2)
_cell_measurement_theta_max 26.10
_cell_measurement_theta_min 2.60
_cell_volume 10019.0(7)
_computing_cell_refinement 'Bruker SAINT'
_computing_data_collection 'Bruker APEX2'
_computing_data_reduction 'Bruker SAINT'
_computing_molecular_graphics 'Bruker SHELXTL'
_computing_publication_material 'Bruker SHELXTL'
_computing_structure_refinement 'SHELXL-2019/2 (Sheldrick, 2019)'
_computing_structure_solution 'SHELXT-2018/2 (Sheldrick 2018)'
_diffrn_ambient_temperature 100(2)
_diffrn_detector_area_resol_mean 8.3333
_diffrn_measured_fraction_theta_full 1.000
_diffrn_measured_fraction_theta_max 0.998
_diffrn_measurement_device_type 'Bruker APEX-II CCD'
_diffrn_measurement_method '\f and \w scans'
_diffrn_radiation_type MoK\a
_diffrn_radiation_wavelength 0.71073
_diffrn_reflns_av_R_equivalents 0.0220
_diffrn_reflns_av_unetI/netI 0.0117
_diffrn_reflns_Laue_measured_fraction_full 1.000
_diffrn_reflns_Laue_measured_fraction_max 0.998
_diffrn_reflns_limit_h_max 16
_diffrn_reflns_limit_h_min -16
_diffrn_reflns_limit_k_max 29
_diffrn_reflns_limit_k_min -29
_diffrn_reflns_limit_l_max 39
_diffrn_reflns_limit_l_min -39
_diffrn_reflns_number 74582
_diffrn_reflns_point_group_measured_fraction_full 1.000
_diffrn_reflns_point_group_measured_fraction_max 0.998
_diffrn_reflns_theta_full 25.242
_diffrn_reflns_theta_max 26.099
_diffrn_reflns_theta_min 1.715
_diffrn_source 'Incoatec ImuS'
_exptl_absorpt_coefficient_mu 0.303
_exptl_absorpt_correction_T_max 0.7453
_exptl_absorpt_correction_T_min 0.7027
_exptl_absorpt_correction_type multi-scan
_exptl_absorpt_process_details
; 
 SADABS 2016/2: Krause, L., Herbst-Irmer, R., Sheldrick G.M. & Stalke D., 
 J. Appl. Cryst. 48 (2015) 3-10 
;
_exptl_crystal_colour colourless
_exptl_crystal_density_diffrn 1.163
_exptl_crystal_description Irregular
_exptl_crystal_F_000 3808
_exptl_crystal_size_max 0.425
_exptl_crystal_size_mid 0.348
_exptl_crystal_size_min 0.268
_refine_diff_density_max 0.571
_refine_diff_density_min -0.279
_refine_diff_density_rms 0.042
_refine_ls_extinction_method none
_refine_ls_goodness_of_fit_ref 1.064
_refine_ls_hydrogen_treatment constr
_refine_ls_matrix_type full
_refine_ls_number_parameters 815
_refine_ls_number_reflns 9927
_refine_ls_number_restraints 927
_refine_ls_restrained_S_all 1.071
_refine_ls_R_factor_all 0.0322
_refine_ls_R_factor_gt 0.0293
_refine_ls_shift/su_max 0.002
_refine_ls_shift/su_mean 0.000
_refine_ls_structure_factor_coef Fsqd
_refine_ls_weighting_details 'w=1/[\s^2^(Fo^2^)+(0.0361P)^2^+10.4336P] where P=(Fo^2^+2Fc^2^)/3'
_refine_ls_weighting_scheme calc
_refine_ls_wR_factor_gt 0.0748
_refine_ls_wR_factor_ref 0.0767
_reflns_Friedel_coverage 0.000
_reflns_number_gt 9156
_reflns_number_total 9927
_reflns_threshold_expression 'I > 2\s(I)'
_cod_data_source_file d2dt00939k2.cif
_cod_data_source_block 3
_cod_original_sg_symbol_H-M 'C 2/c'
_cod_database_code 7709911
_shelx_shelxl_version_number 2019/2
_shelx_space_group_comment
; 
The symmetry employed for this shelxl refinement is uniquely defined 
by the following loop, which should always be used as a source of 
symmetry information in preference to the above space-group names. 
They are only intended as comments. 
;
_shelx_estimated_absorpt_t_min 0.882
_shelx_estimated_absorpt_t_max 0.923

loop_
_space_group_symop_operation_xyz
'x, y, z'
'-x, y, -z+1/2'
'x+1/2, y+1/2, z'
'-x+1/2, y+1/2, -z+1/2'
'-x, -y, -z'
'x, -y, z-1/2'
'-x+1/2, -y+1/2, -z'
'x+1/2, -y+1/2, z-1/2'

loop_
_atom_site_label
_atom_site_type_symbol
_atom_site_fract_x
_atom_site_fract_y
_atom_site_fract_z
_atom_site_U_iso_or_equiv
_atom_site_adp_type
_atom_site_occupancy
_atom_site_site_symmetry_order
_atom_site_calc_flag
_atom_site_refinement_flags_posn
_atom_site_refinement_flags_adp
_atom_site_refinement_flags_occupancy
_atom_site_disorder_assembly
_atom_site_disorder_group
Ti1 Ti 0.52017(2) 0.38316(2) 0.34870(2) 0.01305(6) Uani 1 1 d . . . . .
Si1 Si 0.72601(3) 0.41265(2) 0.42554(2) 0.01628(8) Uani 1 1 d . . . . .
Si2 Si 0.36863(3) 0.27240(2) 0.34915(2) 0.01609(8) Uani 1 1 d . . . . .
Si3 Si 0.35378(3) 0.48918(2) 0.31672(2) 0.01623(8) Uani 1 1 d . . . . .
Na1 Na 0.61999(4) 0.36895(2) 0.24052(2) 0.01897(11) Uani 1 1 d . . . . .
O1 O 0.63245(7) 0.39647(4) 0.38923(3) 0.0214(2) Uani 1 1 d . . . . .
O2 O 0.71952(7) 0.38087(4) 0.47026(3) 0.0219(2) Uani 1 1 d D . . . .
O3 O 0.83445(7) 0.39555(4) 0.41337(3) 0.0222(2) Uani 1 1 d D . . . .
O4 O 0.72461(7) 0.48082(4) 0.42977(3) 0.0220(2) Uani 1 1 d D . . . .
O5 O 0.44525(7) 0.32292(4) 0.36415(3) 0.01911(19) Uani 1 1 d . . . . .
O8 O 0.31146(7) 0.28873(4) 0.30036(3) 0.0196(2) Uani 1 1 d . . . . .
O9 O 0.43173(7) 0.44339(4) 0.33988(3) 0.0244(2) Uani 1 1 d . . . . .
O10 O 0.26475(7) 0.50206(4) 0.34399(3) 0.0217(2) Uani 1 1 d . . . . .
O11 O 0.31137(7) 0.46161(4) 0.26953(3) 0.0215(2) Uani 1 1 d D . . . .
O12 O 0.40341(7) 0.54963(4) 0.30881(3) 0.01840(19) Uani 1 1 d . . . . .
O13 O 0.54861(7) 0.36738(4) 0.30056(3) 0.0214(2) Uani 1 1 d . . . . .
O6 O 0.42199(7) 0.21143(4) 0.35139(3) 0.0226(2) Uani 1 1 d . . . . .
C13 C 0.51810(11) 0.18967(6) 0.34511(5) 0.0268(3) Uani 1 1 d D . . . .
C1 C 0.6377(6) 0.3714(4) 0.4929(3) 0.0268(5) Uani 0.605(5) 1 d D U P A 1
C2 C 0.5629(5) 0.4197(3) 0.4869(2) 0.0322(9) Uani 0.605(5) 1 d D U P A 1
H2A H 0.535584 0.424119 0.456505 0.048 Uiso 0.605(5) 1 calc R U P A 1
H2B H 0.596958 0.454554 0.497836 0.048 Uiso 0.605(5) 1 calc R U P A 1
H2C H 0.507747 0.411741 0.502569 0.048 Uiso 0.605(5) 1 calc R U P A 1
C3 C 0.5874(5) 0.3164(3) 0.4757(3) 0.0303(9) Uani 0.605(5) 1 d D U P A 1
H3A H 0.559348 0.320799 0.445366 0.045 Uiso 0.605(5) 1 calc R U P A 1
H3B H 0.533062 0.307045 0.491487 0.045 Uiso 0.605(5) 1 calc R U P A 1
H3C H 0.637419 0.286026 0.479266 0.045 Uiso 0.605(5) 1 calc R U P A 1
C4 C 0.6937(5) 0.3638(4) 0.5386(2) 0.0315(10) Uani 0.605(5) 1 d D U P A 1
H4A H 0.741128 0.332306 0.539549 0.047 Uiso 0.605(5) 1 calc R U P A 1
H4B H 0.645062 0.355765 0.557484 0.047 Uiso 0.605(5) 1 calc R U P A 1
H4C H 0.730732 0.398294 0.547988 0.047 Uiso 0.605(5) 1 calc R U P A 1
C5 C 0.8868(7) 0.3426(3) 0.4147(3) 0.0269(6) Uani 0.605(5) 1 d D U P A 1
C6 C 0.8169(4) 0.2930(3) 0.40559(18) 0.0338(9) Uani 0.605(5) 1 d D U P A 1
H6A H 0.774386 0.297763 0.377562 0.051 Uiso 0.605(5) 1 calc R U P A 1
H6B H 0.774225 0.290467 0.427576 0.051 Uiso 0.605(5) 1 calc R U P A 1
H6C H 0.856660 0.258406 0.405679 0.051 Uiso 0.605(5) 1 calc R U P A 1
C7 C 0.9532(4) 0.3381(2) 0.4584(2) 0.0405(10) Uani 0.605(5) 1 d D U P A 1
H7A H 0.990661 0.302504 0.460254 0.061 Uiso 0.605(5) 1 calc R U P A 1
H7B H 0.911031 0.339102 0.480600 0.061 Uiso 0.605(5) 1 calc R U P A 1
H7C H 1.000801 0.369616 0.462387 0.061 Uiso 0.605(5) 1 calc R U P A 1
C8 C 0.9596(4) 0.3490(3) 0.38387(18) 0.0338(9) Uani 0.605(5) 1 d D U P A 1
H8A H 0.922306 0.358164 0.355476 0.051 Uiso 0.605(5) 1 calc R U P A 1
H8B H 0.996390 0.313568 0.382483 0.051 Uiso 0.605(5) 1 calc R U P A 1
H8C H 1.007556 0.379219 0.393605 0.051 Uiso 0.605(5) 1 calc R U P A 1
C9 C 0.7998(6) 0.5182(4) 0.4528(3) 0.0239(5) Uani 0.605(5) 1 d D U P A 1
C10 C 0.8525(7) 0.4895(4) 0.4940(3) 0.0250(9) Uani 0.605(5) 1 d D U P A 1
H10A H 0.889940 0.456546 0.486634 0.037 Uiso 0.605(5) 1 calc R U P A 1
H10B H 0.801922 0.477518 0.510903 0.037 Uiso 0.605(5) 1 calc R U P A 1
H10C H 0.899273 0.516071 0.510563 0.037 Uiso 0.605(5) 1 calc R U P A 1
C11 C 0.8767(4) 0.5329(3) 0.4244(2) 0.0283(9) Uani 0.605(5) 1 d D U P A 1
H11A H 0.911612 0.498577 0.417892 0.042 Uiso 0.605(5) 1 calc R U P A 1
H11B H 0.925877 0.559691 0.439259 0.042 Uiso 0.605(5) 1 calc R U P A 1
H11C H 0.841967 0.549768 0.397785 0.042 Uiso 0.605(5) 1 calc R U P A 1
C12 C 0.7435(5) 0.5709(3) 0.4625(3) 0.0286(9) Uani 0.605(5) 1 d D U P A 1
H12A H 0.709340 0.587574 0.435677 0.043 Uiso 0.605(5) 1 calc R U P A 1
H12B H 0.791429 0.598100 0.477659 0.043 Uiso 0.605(5) 1 calc R U P A 1
H12C H 0.693487 0.560968 0.480285 0.043 Uiso 0.605(5) 1 calc R U P A 1
C14 C 0.5006(6) 0.1306(2) 0.32660(18) 0.0464(13) Uani 0.605(5) 1 d D U P A 1
H14A H 0.461648 0.132976 0.297637 0.070 Uiso 0.605(5) 1 calc R U P A 1
H14B H 0.463092 0.108322 0.344570 0.070 Uiso 0.605(5) 1 calc R U P A 1
H14C H 0.565627 0.112607 0.325672 0.070 Uiso 0.605(5) 1 calc R U P A 1
C15 C 0.5850(3) 0.1853(2) 0.39007(12) 0.0508(10) Uani 0.605(5) 1 d D U P A 1
H15A H 0.649778 0.168043 0.387458 0.076 Uiso 0.605(5) 1 calc R U P A 1
H15B H 0.550706 0.162016 0.408643 0.076 Uiso 0.605(5) 1 calc R U P A 1
H15C H 0.596530 0.223014 0.402398 0.076 Uiso 0.605(5) 1 calc R U P A 1
C16 C 0.5713(3) 0.22481(17) 0.31749(15) 0.0473(9) Uani 0.605(5) 1 d D U P A 1
H16A H 0.629717 0.204164 0.310836 0.071 Uiso 0.605(5) 1 calc R U P A 1
H16B H 0.594072 0.259808 0.332421 0.071 Uiso 0.605(5) 1 calc R U P A 1
H16C H 0.525356 0.233692 0.290966 0.071 Uiso 0.605(5) 1 calc R U P A 1
C29 C 0.2566(5) 0.4889(3) 0.2317(2) 0.0311(6) Uani 0.605(5) 1 d D U P A 1
C30 C 0.2002(8) 0.4444(3) 0.2023(3) 0.0362(10) Uani 0.605(5) 1 d D U P A 1
H30A H 0.159718 0.462858 0.177524 0.054 Uiso 0.605(5) 1 calc R U P A 1
H30B H 0.155765 0.423013 0.217782 0.054 Uiso 0.605(5) 1 calc R U P A 1
H30C H 0.248697 0.418835 0.192577 0.054 Uiso 0.605(5) 1 calc R U P A 1
C31 C 0.1810(4) 0.5307(2) 0.24281(18) 0.0364(9) Uani 0.605(5) 1 d D U P A 1
H31A H 0.143484 0.547136 0.216568 0.055 Uiso 0.605(5) 1 calc R U P A 1
H31B H 0.216285 0.560522 0.260708 0.055 Uiso 0.605(5) 1 calc R U P A 1
H31C H 0.134011 0.511483 0.258397 0.055 Uiso 0.605(5) 1 calc R U P A 1
C32 C 0.3361(4) 0.5170(2) 0.20944(18) 0.0349(9) Uani 0.605(5) 1 d D U P A 1
H32A H 0.385587 0.488871 0.203967 0.052 Uiso 0.605(5) 1 calc R U P A 1
H32B H 0.370370 0.546767 0.227810 0.052 Uiso 0.605(5) 1 calc R U P A 1
H32C H 0.303269 0.533437 0.182327 0.052 Uiso 0.605(5) 1 calc R U P A 1
C1A C 0.6364(9) 0.3737(6) 0.4932(5) 0.0274(7) Uani 0.395(5) 1 d D U P A 2
C2A C 0.5753(8) 0.4290(4) 0.4921(4) 0.0298(11) Uani 0.395(5) 1 d D U P A 2
H2D H 0.547128 0.438375 0.462433 0.045 Uiso 0.395(5) 1 calc R U P A 2
H2E H 0.619556 0.459466 0.504718 0.045 Uiso 0.395(5) 1 calc R U P A 2
H2F H 0.520292 0.424021 0.508362 0.045 Uiso 0.395(5) 1 calc R U P A 2
C3A C 0.5690(7) 0.3249(4) 0.4760(4) 0.0291(11) Uani 0.395(5) 1 d D U P A 2
H3D H 0.538076 0.332588 0.446380 0.044 Uiso 0.395(5) 1 calc R U P A 2
H3E H 0.516054 0.320050 0.493365 0.044 Uiso 0.395(5) 1 calc R U P A 2
H3F H 0.609291 0.290357 0.477139 0.044 Uiso 0.395(5) 1 calc R U P A 2
C4A C 0.6750(7) 0.3628(7) 0.5405(4) 0.0291(12) Uani 0.395(5) 1 d D U P A 2
H4D H 0.720906 0.330461 0.543577 0.044 Uiso 0.395(5) 1 calc R U P A 2
H4E H 0.617854 0.354738 0.554981 0.044 Uiso 0.395(5) 1 calc R U P A 2
H4F H 0.710949 0.396114 0.553377 0.044 Uiso 0.395(5) 1 calc R U P A 2
C5A C 0.8826(11) 0.3409(5) 0.4129(4) 0.0283(7) Uani 0.395(5) 1 d D U P A 2
C6A C 0.7989(7) 0.2973(4) 0.3965(3) 0.0307(11) Uani 0.395(5) 1 d D U P A 2
H6D H 0.762383 0.309246 0.368609 0.046 Uiso 0.395(5) 1 calc R U P A 2
H6E H 0.751949 0.294721 0.416797 0.046 Uiso 0.395(5) 1 calc R U P A 2
H6F H 0.829718 0.260370 0.393763 0.046 Uiso 0.395(5) 1 calc R U P A 2
C7A C 0.9337(6) 0.3253(3) 0.4574(3) 0.0351(11) Uani 0.395(5) 1 d D U P A 2
H7D H 0.962895 0.287515 0.457021 0.053 Uiso 0.395(5) 1 calc R U P A 2
H7E H 0.884136 0.325671 0.476634 0.053 Uiso 0.395(5) 1 calc R U P A 2
H7F H 0.987296 0.352490 0.467380 0.053 Uiso 0.395(5) 1 calc R U P A 2
C8A C 0.9417(7) 0.3433(5) 0.3757(3) 0.0311(11) Uani 0.395(5) 1 d D U P A 2
H8D H 0.894414 0.343989 0.348603 0.047 Uiso 0.395(5) 1 calc R U P A 2
H8E H 0.985185 0.310085 0.376578 0.047 Uiso 0.395(5) 1 calc R U P A 2
H8F H 0.983330 0.377415 0.378151 0.047 Uiso 0.395(5) 1 calc R U P A 2
C9A C 0.7953(10) 0.5204(6) 0.4523(5) 0.0246(7) Uani 0.395(5) 1 d D U P A 2
C10A C 0.8605(11) 0.4965(6) 0.4916(5) 0.0257(12) Uani 0.395(5) 1 d D U P A 2
H10D H 0.900972 0.465386 0.483388 0.039 Uiso 0.395(5) 1 calc R U P A 2
H10E H 0.817558 0.482641 0.511340 0.039 Uiso 0.395(5) 1 calc R U P A 2
H10F H 0.905327 0.525967 0.505652 0.039 Uiso 0.395(5) 1 calc R U P A 2
C11A C 0.8584(7) 0.5420(4) 0.4202(3) 0.0285(11) Uani 0.395(5) 1 d D U P A 2
H11D H 0.892800 0.510357 0.409197 0.043 Uiso 0.395(5) 1 calc R U P A 2
H11E H 0.908501 0.568944 0.434309 0.043 Uiso 0.395(5) 1 calc R U P A 2
H11F H 0.814375 0.560719 0.396610 0.043 Uiso 0.395(5) 1 calc R U P A 2
C12A C 0.7290(8) 0.5667(5) 0.4667(4) 0.0273(12) Uani 0.395(5) 1 d D U P A 2
H12D H 0.688596 0.584325 0.441596 0.041 Uiso 0.395(5) 1 calc R U P A 2
H12E H 0.771830 0.595133 0.483153 0.041 Uiso 0.395(5) 1 calc R U P A 2
H12F H 0.684091 0.550067 0.484560 0.041 Uiso 0.395(5) 1 calc R U P A 2
C14A C 0.5081(10) 0.1284(4) 0.3450(3) 0.051(2) Uani 0.395(5) 1 d D U P A 2
H14D H 0.445036 0.117532 0.326511 0.077 Uiso 0.395(5) 1 calc R U P A 2
H14E H 0.507364 0.115077 0.374076 0.077 Uiso 0.395(5) 1 calc R U P A 2
H14F H 0.565165 0.111400 0.334180 0.077 Uiso 0.395(5) 1 calc R U P A 2
C15A C 0.5984(5) 0.2134(3) 0.3760(2) 0.0546(13) Uani 0.395(5) 1 d D U P A 2
H15D H 0.662874 0.196786 0.372064 0.082 Uiso 0.395(5) 1 calc R U P A 2
H15E H 0.586209 0.205235 0.404848 0.082 Uiso 0.395(5) 1 calc R U P A 2
H15F H 0.600706 0.254237 0.371895 0.082 Uiso 0.395(5) 1 calc R U P A 2
C16A C 0.5277(5) 0.2117(3) 0.2992(2) 0.0504(14) Uani 0.395(5) 1 d D U P A 2
H16D H 0.466483 0.201970 0.279069 0.076 Uiso 0.395(5) 1 calc R U P A 2
H16E H 0.586186 0.194050 0.289946 0.076 Uiso 0.395(5) 1 calc R U P A 2
H16F H 0.536369 0.252639 0.299967 0.076 Uiso 0.395(5) 1 calc R U P A 2
C29A C 0.2472(9) 0.4896(5) 0.2332(4) 0.0322(7) Uani 0.395(5) 1 d D U P A 2
C30A C 0.2062(12) 0.4386(5) 0.2062(4) 0.0326(8) Uani 0.395(5) 1 d D U P A 2
H30D H 0.168923 0.451439 0.178689 0.049 Uiso 0.395(5) 1 calc R U P A 2
H30E H 0.161017 0.417058 0.221266 0.049 Uiso 0.395(5) 1 calc R U P A 2
H30F H 0.262423 0.414592 0.201411 0.049 Uiso 0.395(5) 1 calc R U P A 2
C31A C 0.1639(7) 0.5230(4) 0.2504(3) 0.0339(11) Uani 0.395(5) 1 d D U P A 2
H31D H 0.115930 0.538135 0.226348 0.051 Uiso 0.395(5) 1 calc R U P A 2
H31E H 0.194468 0.554013 0.268354 0.051 Uiso 0.395(5) 1 calc R U P A 2
H31F H 0.128376 0.497861 0.267257 0.051 Uiso 0.395(5) 1 calc R U P A 2
C32A C 0.3086(6) 0.5280(3) 0.2095(3) 0.0352(11) Uani 0.395(5) 1 d D U P A 2
H32D H 0.362103 0.506187 0.199749 0.053 Uiso 0.395(5) 1 calc R U P A 2
H32E H 0.338778 0.558044 0.228678 0.053 Uiso 0.395(5) 1 calc R U P A 2
H32F H 0.264720 0.544566 0.184880 0.053 Uiso 0.395(5) 1 calc R U P A 2
C21 C 0.22370(11) 0.26014(6) 0.27604(5) 0.0255(3) Uani 1 1 d . . . . .
O7 O 0.2784(5) 0.2646(2) 0.37628(18) 0.0209(5) Uani 0.63(2) 1 d D U P B 1
C17 C 0.2761(5) 0.2503(3) 0.4200(2) 0.0205(5) Uani 0.63(2) 1 d D U P B 1
C18 C 0.2768(7) 0.3052(3) 0.4455(2) 0.0286(9) Uani 0.63(2) 1 d D U P B 1
H18A H 0.338126 0.326582 0.443412 0.043 Uiso 0.63(2) 1 calc R U P B 1
H18B H 0.275340 0.296454 0.475471 0.043 Uiso 0.63(2) 1 calc R U P B 1
H18C H 0.217506 0.327778 0.433820 0.043 Uiso 0.63(2) 1 calc R U P B 1
C19 C 0.1751(5) 0.2203(3) 0.4199(2) 0.0245(9) Uani 0.63(2) 1 d D U P B 1
H19A H 0.119764 0.244901 0.406977 0.037 Uiso 0.63(2) 1 calc R U P B 1
H19B H 0.167620 0.211475 0.449313 0.037 Uiso 0.63(2) 1 calc R U P B 1
H19C H 0.173336 0.185362 0.403400 0.037 Uiso 0.63(2) 1 calc R U P B 1
C20 C 0.3635(7) 0.2127(3) 0.4397(3) 0.0224(9) Uani 0.63(2) 1 d D U P B 1
H20A H 0.363289 0.178305 0.422667 0.034 Uiso 0.63(2) 1 calc R U P B 1
H20B H 0.356094 0.202901 0.468897 0.034 Uiso 0.63(2) 1 calc R U P B 1
H20C H 0.427199 0.232826 0.440092 0.034 Uiso 0.63(2) 1 calc R U P B 1
C22 C 0.2317(14) 0.1976(7) 0.2812(5) 0.0296(16) Uani 0.63(2) 1 d D U P B 1
H22A H 0.173170 0.179652 0.263765 0.044 Uiso 0.63(2) 1 calc R U P B 1
H22B H 0.233494 0.187767 0.311294 0.044 Uiso 0.63(2) 1 calc R U P B 1
H22C H 0.293525 0.184372 0.272069 0.044 Uiso 0.63(2) 1 calc R U P B 1
C23 C 0.1237(10) 0.2790(7) 0.2938(4) 0.0328(13) Uani 0.63(2) 1 d D U P B 1
H23A H 0.116388 0.320024 0.291718 0.049 Uiso 0.63(2) 1 calc R U P B 1
H23B H 0.129172 0.267468 0.323678 0.049 Uiso 0.63(2) 1 calc R U P B 1
H23C H 0.064599 0.261047 0.276762 0.049 Uiso 0.63(2) 1 calc R U P B 1
C24 C 0.2139(12) 0.2799(6) 0.2316(4) 0.0315(14) Uani 0.63(2) 1 d D U P B 1
H24A H 0.276888 0.272665 0.220961 0.047 Uiso 0.63(2) 1 calc R U P B 1
H24B H 0.199675 0.320374 0.230383 0.047 Uiso 0.63(2) 1 calc R U P B 1
H24C H 0.158522 0.259732 0.213750 0.047 Uiso 0.63(2) 1 calc R U P B 1
O7A O 0.2795(9) 0.2713(4) 0.3784(3) 0.0197(6) Uiso 0.37(2) 1 d D U P B 2
C17A C 0.2688(8) 0.2521(6) 0.4204(4) 0.0205(6) Uani 0.37(2) 1 d D U P B 2
C18A C 0.2526(9) 0.3048(5) 0.4451(4) 0.0242(11) Uani 0.37(2) 1 d D U P B 2
H18D H 0.313234 0.328305 0.448232 0.036 Uiso 0.37(2) 1 calc R U P B 2
H18E H 0.238969 0.294388 0.473364 0.036 Uiso 0.37(2) 1 calc R U P B 2
H18F H 0.195105 0.325799 0.429599 0.036 Uiso 0.37(2) 1 calc R U P B 2
C19A C 0.1778(9) 0.2125(5) 0.4129(4) 0.0237(12) Uani 0.37(2) 1 d D U P B 2
H19D H 0.118646 0.232994 0.398275 0.036 Uiso 0.37(2) 1 calc R U P B 2
H19E H 0.164439 0.198443 0.440344 0.036 Uiso 0.37(2) 1 calc R U P B 2
H19F H 0.192015 0.180706 0.395178 0.036 Uiso 0.37(2) 1 calc R U P B 2
C20A C 0.3624(12) 0.2205(6) 0.4417(6) 0.0225(11) Uani 0.37(2) 1 d D U P B 2
H20D H 0.422121 0.244025 0.441299 0.034 Uiso 0.37(2) 1 calc R U P B 2
H20E H 0.368941 0.185479 0.426115 0.034 Uiso 0.37(2) 1 calc R U P B 2
H20F H 0.356526 0.211795 0.471249 0.034 Uiso 0.37(2) 1 calc R U P B 2
C22A C 0.244(2) 0.1944(11) 0.2766(9) 0.027(2) Uani 0.37(2) 1 d D U P B 2
H22D H 0.187047 0.175326 0.258874 0.041 Uiso 0.37(2) 1 calc R U P B 2
H22E H 0.251207 0.180427 0.305971 0.041 Uiso 0.37(2) 1 calc R U P B 2
H22F H 0.305843 0.186745 0.265314 0.041 Uiso 0.37(2) 1 calc R U P B 2
C23A C 0.1386(17) 0.2781(12) 0.2891(8) 0.036(2) Uani 0.37(2) 1 d D U P B 2
H23D H 0.144617 0.272305 0.319945 0.054 Uiso 0.37(2) 1 calc R U P B 2
H23E H 0.080726 0.256868 0.274213 0.054 Uiso 0.37(2) 1 calc R U P B 2
H23F H 0.128820 0.318307 0.282629 0.054 Uiso 0.37(2) 1 calc R U P B 2
C24A C 0.229(2) 0.2760(11) 0.2271(8) 0.0313(17) Uani 0.37(2) 1 d D U P B 2
H24D H 0.176517 0.255623 0.207958 0.047 Uiso 0.37(2) 1 calc R U P B 2
H24E H 0.295467 0.265488 0.220679 0.047 Uiso 0.37(2) 1 calc R U P B 2
H24F H 0.219145 0.316645 0.222840 0.047 Uiso 0.37(2) 1 calc R U P B 2
C25 C 0.2180(4) 0.4652(2) 0.37112(18) 0.0234(7) Uani 0.762(16) 1 d D U P C 1
C26 C 0.1238(4) 0.49634(14) 0.3789(2) 0.0293(8) Uani 0.762(16) 1 d D U P C 1
H26A H 0.079975 0.503698 0.351575 0.044 Uiso 0.762(16) 1 calc R U P C 1
H26B H 0.143364 0.532127 0.393351 0.044 Uiso 0.762(16) 1 calc R U P C 1
H26C H 0.087666 0.473228 0.396899 0.044 Uiso 0.762(16) 1 calc R U P C 1
C27 C 0.1911(5) 0.4095(2) 0.34802(18) 0.0256(8) Uani 0.762(16) 1 d D U P C 1
H27A H 0.146880 0.416695 0.320728 0.038 Uiso 0.762(16) 1 calc R U P C 1
H27B H 0.156418 0.385110 0.365690 0.038 Uiso 0.762(16) 1 calc R U P C 1
H27C H 0.252926 0.390972 0.342803 0.038 Uiso 0.762(16) 1 calc R U P C 1
C28 C 0.2892(5) 0.45550(17) 0.41323(15) 0.0274(7) Uani 0.762(16) 1 d D U P C 1
H28A H 0.348453 0.434455 0.407904 0.041 Uiso 0.762(16) 1 calc R U P C 1
H28B H 0.254365 0.433941 0.432583 0.041 Uiso 0.762(16) 1 calc R U P C 1
H28C H 0.310682 0.491876 0.426258 0.041 Uiso 0.762(16) 1 calc R U P C 1
C25A C 0.2019(11) 0.4644(8) 0.3647(5) 0.0249(9) Uani 0.238(16) 1 d D U P C 2
C26A C 0.1024(10) 0.4956(5) 0.3650(5) 0.0267(12) Uani 0.238(16) 1 d D U P C 2
H26D H 0.066851 0.500236 0.335630 0.040 Uiso 0.238(16) 1 calc R U P C 2
H26E H 0.116441 0.532703 0.378166 0.040 Uiso 0.238(16) 1 calc R U P C 2
H26F H 0.060395 0.473837 0.381381 0.040 Uiso 0.238(16) 1 calc R U P C 2
C27A C 0.1779(15) 0.4108(8) 0.3395(5) 0.0250(13) Uani 0.238(16) 1 d D U P C 2
H27D H 0.139641 0.419840 0.311240 0.038 Uiso 0.238(16) 1 calc R U P C 2
H27E H 0.137777 0.385978 0.354602 0.038 Uiso 0.238(16) 1 calc R U P C 2
H27F H 0.240842 0.391840 0.336279 0.038 Uiso 0.238(16) 1 calc R U P C 2
C28A C 0.2590(11) 0.4557(6) 0.4084(5) 0.0271(13) Uani 0.238(16) 1 d D U P C 2
H28D H 0.220016 0.431372 0.424488 0.041 Uiso 0.238(16) 1 calc R U P C 2
H28E H 0.270755 0.492096 0.422918 0.041 Uiso 0.238(16) 1 calc R U P C 2
H28F H 0.323804 0.437802 0.406803 0.041 Uiso 0.238(16) 1 calc R U P C 2
C33 C 0.43091(10) 0.59602(6) 0.33801(4) 0.0201(3) Uani 1 1 d . . . . .
C34 C 0.33588(11) 0.62891(6) 0.34257(5) 0.0252(3) Uani 1 1 d . . . . .
H34A H 0.301533 0.640920 0.314313 0.038 Uiso 1 1 calc R U . . .
H34B H 0.354369 0.662083 0.360531 0.038 Uiso 1 1 calc R U . . .
H34C H 0.290739 0.604837 0.355788 0.038 Uiso 1 1 calc R U . . .
C35 C 0.50139(12) 0.63300(6) 0.31722(5) 0.0275(3) Uani 1 1 d . . . . .
H35A H 0.563656 0.612309 0.315712 0.041 Uiso 1 1 calc R U . . .
H35B H 0.517450 0.667229 0.334234 0.041 Uiso 1 1 calc R U . . .
H35C H 0.468359 0.643245 0.288342 0.041 Uiso 1 1 calc R U . . .
C36 C 0.48464(12) 0.57421(7) 0.38099(5) 0.0293(3) Uani 1 1 d . . . . .
H36A H 0.542708 0.551321 0.376778 0.044 Uiso 1 1 calc R U . . .
H36B H 0.437988 0.551158 0.394181 0.044 Uiso 1 1 calc R U . . .
H36C H 0.507791 0.606112 0.399654 0.044 Uiso 1 1 calc R U . . .

loop_
_atom_site_aniso_label
_atom_site_aniso_U_11
_atom_site_aniso_U_22
_atom_site_aniso_U_33
_atom_site_aniso_U_23
_atom_site_aniso_U_13
_atom_site_aniso_U_12
Ti1 0.01370(11) 0.01282(11) 0.01216(11) 0.00071(8) 0.00085(8) 0.00057(8)
Si1 0.01455(17) 0.01703(17) 0.01640(17) 0.00064(13) 0.00021(13) -0.00157(13)
Si2 0.01648(17) 0.01475(17) 0.01600(17) 0.00228(13) -0.00012(13) -0.00196(13)
Si3 0.01725(17) 0.01398(17) 0.01773(18) 0.00151(13) 0.00375(13) 0.00240(13)
Na1 0.0210(3) 0.0228(3) 0.0143(2) -0.0013(2) 0.0061(2) -0.0012(2)
O1 0.0196(5) 0.0236(5) 0.0191(5) 0.0014(4) -0.0018(4) -0.0039(4)
O2 0.0218(5) 0.0246(5) 0.0185(5) 0.0028(4) 0.0015(4) -0.0022(4)
O3 0.0186(5) 0.0188(5) 0.0295(5) 0.0011(4) 0.0050(4) 0.0003(4)
O4 0.0203(5) 0.0183(5) 0.0260(5) -0.0005(4) -0.0003(4) -0.0012(4)
O5 0.0209(5) 0.0181(5) 0.0179(5) 0.0006(4) 0.0022(4) -0.0044(4)
O8 0.0220(5) 0.0195(5) 0.0158(4) 0.0006(4) -0.0013(4) -0.0026(4)
O9 0.0235(5) 0.0198(5) 0.0299(5) 0.0046(4) 0.0046(4) 0.0071(4)
O10 0.0238(5) 0.0161(5) 0.0279(5) 0.0040(4) 0.0120(4) 0.0033(4)
O11 0.0258(5) 0.0193(5) 0.0190(5) 0.0015(4) 0.0023(4) -0.0021(4)
O12 0.0207(5) 0.0162(4) 0.0187(5) -0.0011(4) 0.0044(4) -0.0008(4)
O13 0.0242(5) 0.0243(5) 0.0161(5) 0.0004(4) 0.0046(4) 0.0014(4)
O6 0.0212(5) 0.0195(5) 0.0265(5) 0.0013(4) 0.0026(4) 0.0006(4)
C13 0.0234(7) 0.0240(7) 0.0342(8) -0.0017(6) 0.0080(6) 0.0041(6)
C1 0.0277(9) 0.0343(12) 0.0194(9) 0.0011(8) 0.0070(8) -0.0074(9)
C2 0.0288(18) 0.040(2) 0.0290(18) -0.0044(14) 0.0084(14) -0.0037(15)
C3 0.030(2) 0.0361(19) 0.0259(13) 0.0018(14) 0.0069(16) -0.0115(14)
C4 0.033(2) 0.0438(14) 0.0185(13) 0.0022(11) 0.0077(15) -0.0089(19)
C5 0.0241(11) 0.0219(9) 0.0345(12) 0.0004(9) 0.0048(10) 0.0057(9)
C6 0.0314(19) 0.0246(14) 0.044(2) -0.0001(15) 0.0022(15) 0.0041(14)
C7 0.037(2) 0.034(2) 0.0445(14) -0.0018(15) -0.0108(15) 0.0093(15)
C8 0.0255(19) 0.0332(17) 0.044(2) -0.0001(16) 0.0107(15) 0.0054(14)
C9 0.0229(10) 0.0180(10) 0.0304(9) -0.0034(9) 0.0030(8) -0.0045(9)
C10 0.0228(16) 0.021(2) 0.0288(14) -0.0027(13) -0.0029(12) -0.0082(14)
C11 0.0244(19) 0.0258(19) 0.0344(16) 0.0035(13) 0.0042(14) -0.0042(13)
C12 0.0269(19) 0.0209(14) 0.0394(18) -0.0020(13) 0.0093(14) -0.0056(13)
C14 0.0403(19) 0.0251(16) 0.073(4) -0.010(2) 0.009(3) 0.0056(14)
C15 0.0277(15) 0.081(3) 0.040(2) -0.0098(18) -0.0056(13) 0.0244(18)
C16 0.043(2) 0.0425(18) 0.063(2) 0.0113(16) 0.0281(17) 0.0148(16)
C29 0.0396(13) 0.0257(9) 0.0238(10) 0.0061(8) -0.0061(9) -0.0040(9)
C30 0.0457(17) 0.0300(17) 0.0268(18) 0.0057(14) -0.0110(14) -0.0073(15)
C31 0.0425(19) 0.0301(17) 0.0323(18) 0.0114(14) -0.0063(13) 0.0022(14)
C32 0.045(2) 0.0310(17) 0.0254(12) 0.0117(13) -0.0026(15) -0.0079(14)
C1A 0.0279(12) 0.0352(13) 0.0200(11) 0.0006(10) 0.0068(10) -0.0081(11)
C2A 0.026(2) 0.038(2) 0.027(2) -0.0040(17) 0.0065(17) -0.0061(17)
C3A 0.028(2) 0.036(2) 0.0242(17) 0.0005(17) 0.0066(19) -0.0067(18)
C4A 0.028(2) 0.0417(18) 0.0185(16) 0.0016(15) 0.0071(18) -0.009(2)
C5A 0.0257(13) 0.0232(12) 0.0353(13) 0.0001(11) 0.0038(12) 0.0064(11)
C6A 0.030(2) 0.0211(18) 0.039(2) -0.0015(18) 0.0002(18) 0.0062(17)
C7A 0.032(2) 0.027(2) 0.0429(17) 0.0027(18) -0.0020(17) 0.0013(18)
C8A 0.026(2) 0.030(2) 0.037(2) -0.0054(18) 0.0049(17) 0.0031(18)
C9A 0.0233(12) 0.0189(12) 0.0310(11) -0.0023(11) 0.0028(10) -0.0047(11)
C10A 0.023(2) 0.021(2) 0.0320(18) -0.0029(17) 0.0016(16) -0.0068(18)
C11A 0.025(2) 0.023(2) 0.0368(19) 0.0004(17) 0.0049(17) -0.0015(17)
C12A 0.027(2) 0.0189(18) 0.037(2) -0.0028(16) 0.0077(17) -0.0031(18)
C14A 0.043(3) 0.025(2) 0.088(5) 0.003(4) 0.015(5) 0.0077(19)
C15A 0.034(2) 0.065(3) 0.062(3) -0.010(2) 0.000(2) 0.021(2)
C16A 0.043(3) 0.059(3) 0.056(3) 0.012(3) 0.028(2) 0.018(2)
C29A 0.0412(14) 0.0267(11) 0.0244(11) 0.0078(10) -0.0068(11) -0.0053(11)
C30A 0.0409(15) 0.0274(14) 0.0243(15) 0.0067(13) -0.0086(13) -0.0038(13)
C31A 0.041(2) 0.027(2) 0.029(2) 0.0153(17) -0.0068(17) 0.0017(17)
C32A 0.044(2) 0.031(2) 0.0267(16) 0.0093(17) -0.0044(19) -0.0052(18)
C21 0.0262(7) 0.0265(7) 0.0201(7) -0.0013(6) -0.0061(6) -0.0051(6)
O7 0.0210(7) 0.0218(12) 0.0199(8) 0.0052(9) 0.0031(6) -0.0022(10)
C17 0.0211(9) 0.0204(8) 0.0205(7) 0.0039(7) 0.0047(7) -0.0022(8)
C18 0.028(2) 0.0270(12) 0.0310(12) -0.0005(10) 0.0073(17) 0.0014(16)
C19 0.0236(11) 0.0253(17) 0.0258(19) 0.0027(13) 0.0078(12) -0.0026(12)
C20 0.0226(11) 0.0226(19) 0.0215(14) 0.0052(15) 0.0022(11) 0.0008(14)
C22 0.032(4) 0.028(2) 0.027(3) -0.006(2) -0.003(2) -0.0066(19)
C23 0.012(3) 0.0530(17) 0.032(3) -0.0079(18) 0.0011(17) 0.000(2)
C24 0.038(4) 0.036(2) 0.018(3) -0.0009(18) -0.0004(18) -0.004(2)
C17A 0.0214(10) 0.0212(9) 0.0205(9) 0.0075(9) 0.0079(9) 0.0027(9)
C18A 0.022(2) 0.0251(16) 0.0267(17) 0.0011(14) 0.008(2) 0.0013(19)
C19A 0.0237(16) 0.025(2) 0.024(2) 0.0029(17) 0.0083(16) -0.0027(16)
C20A 0.0242(17) 0.022(2) 0.0222(19) 0.004(2) 0.0059(16) 0.0009(18)
C22A 0.034(5) 0.021(3) 0.024(4) -0.002(3) -0.002(3) -0.006(3)
C23A 0.017(5) 0.054(3) 0.034(4) -0.011(3) -0.005(3) -0.005(4)
C24A 0.040(5) 0.035(2) 0.016(3) 0.003(2) -0.003(2) -0.005(3)
C25 0.0239(15) 0.0193(7) 0.0301(16) 0.0023(10) 0.0136(12) 0.0007(10)
C26 0.0278(15) 0.0262(10) 0.037(2) 0.0008(12) 0.0141(15) 0.0035(10)
C27 0.0259(16) 0.0220(9) 0.0306(19) 0.0020(13) 0.0094(14) -0.0008(10)
C28 0.0296(18) 0.0283(10) 0.0263(13) 0.0041(9) 0.0105(14) 0.0005(13)
C25A 0.0257(18) 0.0220(12) 0.0303(19) 0.0032(14) 0.0135(16) 0.0007(15)
C26A 0.026(2) 0.0251(19) 0.033(3) 0.001(2) 0.015(2) 0.0035(19)
C27A 0.026(3) 0.0203(19) 0.031(3) 0.001(2) 0.013(2) 0.000(2)
C28A 0.028(3) 0.025(2) 0.032(2) 0.0019(18) 0.013(2) 0.001(2)
C33 0.0229(7) 0.0169(6) 0.0206(7) -0.0026(5) 0.0036(5) -0.0009(5)
C34 0.0293(7) 0.0198(7) 0.0277(7) -0.0017(6) 0.0084(6) 0.0035(6)
C35 0.0286(8) 0.0227(7) 0.0327(8) -0.0047(6) 0.0090(6) -0.0061(6)
C36 0.0316(8) 0.0288(8) 0.0245(8) -0.0018(6) -0.0034(6) 0.0004(6)

loop_
_atom_type_symbol
_atom_type_description
_atom_type_scat_dispersion_real
_atom_type_scat_dispersion_imag
_atom_type_scat_source
C C 0.0033 0.0016 'International Tables Vol C Tables 4.2.6.8 and 6.1.1.4'
H H 0.0000 0.0000 'International Tables Vol C Tables 4.2.6.8 and 6.1.1.4'
O O 0.0106 0.0060 'International Tables Vol C Tables 4.2.6.8 and 6.1.1.4'
Na Na 0.0362 0.0249 'International Tables Vol C Tables 4.2.6.8 and 6.1.1.4'
Si Si 0.0817 0.0704 'International Tables Vol C Tables 4.2.6.8 and 6.1.1.4'
Ti Ti 0.2776 0.4457 'International Tables Vol C Tables 4.2.6.8 and 6.1.1.4'

loop_
_geom_angle_atom_site_label_1
_geom_angle_atom_site_label_2
_geom_angle_atom_site_label_3
_geom_angle
_geom_angle_site_symmetry_1
_geom_angle_site_symmetry_3
_geom_angle_publ_flag
O13 Ti1 O1 112.86(5) . . ?
O13 Ti1 O9 105.94(5) . . ?
O1 Ti1 O9 113.80(5) . . ?
O13 Ti1 O5 106.65(5) . . ?
O1 Ti1 O5 111.36(4) . . ?
O9 Ti1 O5 105.67(4) . . ?
O13 Ti1 Na1 49.47(3) . 2_655 ?
O1 Ti1 Na1 160.97(3) . 2_655 ?
O9 Ti1 Na1 71.06(3) . 2_655 ?
O5 Ti1 Na1 83.53(3) . 2_655 ?
O1 Si1 O3 113.31(5) . . ?
O1 Si1 O4 106.24(5) . . ?
O3 Si1 O4 107.00(5) . . ?
O1 Si1 O2 111.45(5) . . ?
O3 Si1 O2 106.11(5) . . ?
O4 Si1 O2 112.78(5) . . ?
O5 Si2 O6 113.61(5) . . ?
O5 Si2 O7 115.5(2) . . ?
O6 Si2 O7 104.1(2) . . ?
O5 Si2 O7A 109.9(3) . . ?
O6 Si2 O7A 108.9(3) . . ?
O5 Si2 O8 106.02(5) . . ?
O6 Si2 O8 112.58(5) . . ?
O7 Si2 O8 104.8(2) . . ?
O7A Si2 O8 105.5(4) . . ?
O9 Si3 O12 114.70(5) . . ?
O9 Si3 O10 111.59(5) . . ?
O12 Si3 O10 106.11(5) . . ?
O9 Si3 O11 104.28(5) . . ?
O12 Si3 O11 107.35(5) . . ?
O10 Si3 O11 112.90(5) . . ?
O9 Si3 Na1 63.92(4) . 2_655 ?
O12 Si3 Na1 124.82(4) . 2_655 ?
O10 Si3 Na1 126.26(4) . 2_655 ?
O11 Si3 Na1 40.38(4) . 2_655 ?
O13 Na1 O13 87.76(4) . 2_655 ?
O13 Na1 O11 110.44(4) . 2_655 ?
O13 Na1 O11 106.61(4) 2_655 2_655 ?
O13 Na1 O8 130.69(4) . 2_655 ?
O13 Na1 O8 95.78(4) 2_655 2_655 ?
O11 Na1 O8 115.36(4) 2_655 2_655 ?
O13 Na1 C24A 93.2(4) . 2_655 ?
O13 Na1 C24A 132.8(5) 2_655 2_655 ?
O11 Na1 C24A 116.9(4) 2_655 2_655 ?
O8 Na1 C24A 50.1(4) 2_655 2_655 ?
O13 Na1 C24 97.8(2) . 2_655 ?
O13 Na1 C24 135.2(3) 2_655 2_655 ?
O11 Na1 C24 112.6(2) 2_655 2_655 ?
O8 Na1 C24 48.2(2) 2_655 2_655 ?
O13 Na1 C30A 86.5(3) . 2_655 ?
O13 Na1 C30A 148.2(2) 2_655 2_655 ?
O11 Na1 C30A 47.5(2) 2_655 2_655 ?
O8 Na1 C30A 111.6(3) 2_655 2_655 ?
C24 Na1 C30A 76.6(3) 2_655 2_655 ?
O13 Na1 Ti1 118.91(3) . 2_655 ?
O13 Na1 Ti1 31.94(2) 2_655 2_655 ?
O11 Na1 Ti1 88.11(3) 2_655 2_655 ?
O8 Na1 Ti1 80.50(2) 2_655 2_655 ?
C24 Na1 Ti1 128.6(2) 2_655 2_655 ?
O13 Na1 Na1 45.51(3) . 2_655 ?
O13 Na1 Na1 42.29(2) 2_655 2_655 ?
O11 Na1 Na1 114.80(3) 2_655 2_655 ?
O8 Na1 Na1 121.81(3) 2_655 2_655 ?
C24 Na1 Na1 127.8(2) 2_655 2_655 ?
Ti1 Na1 Na1 73.586(18) 2_655 2_655 ?
O13 Na1 Si3 123.59(3) . 2_655 ?
O13 Na1 Si3 84.18(3) 2_655 2_655 ?
O11 Na1 Si3 26.06(2) 2_655 2_655 ?
O8 Na1 Si3 105.67(3) 2_655 2_655 ?
C24 Na1 Si3 125.8(2) 2_655 2_655 ?
Ti1 Na1 Si3 62.174(12) 2_655 2_655 ?
Na1 Na1 Si3 106.382(15) 2_655 2_655 ?
Si1 O1 Ti1 175.37(7) . . ?
C1 O2 Si1 132.4(4) . . ?
C1A O2 Si1 131.2(6) . . ?
C5 O3 Si1 131.8(4) . . ?
C5A O3 Si1 130.3(6) . . ?
C9A O4 Si1 132.6(6) . . ?
C9 O4 Si1 129.5(4) . . ?
Si2 O5 Ti1 147.86(6) . . ?
C21 O8 Si2 126.16(9) . . ?
C21 O8 Na1 113.87(8) . 2_655 ?
Si2 O8 Na1 119.94(5) . 2_655 ?
Si3 O9 Ti1 161.56(7) . . ?
C25 O10 Si3 129.85(19) . . ?
C25A O10 Si3 131.4(6) . . ?
C29 O11 Si3 128.7(3) . . ?
C29A O11 Si3 126.8(5) . . ?
C29 O11 Na1 116.5(3) . 2_655 ?
Si3 O11 Na1 113.56(5) . 2_655 ?
C33 O12 Si3 129.88(8) . . ?
Ti1 O13 Na1 162.26(6) . . ?
Ti1 O13 Na1 98.59(4) . 2_655 ?
Na1 O13 Na1 92.21(4) . 2_655 ?
C13 O6 Si2 136.13(9) . . ?
O6 C13 C15A 110.6(3) . . ?
O6 C13 C14A 105.9(5) . . ?
C15A C13 C14A 116.7(5) . . ?
O6 C13 C16 114.68(18) . . ?
O6 C13 C14 107.5(3) . . ?
C16 C13 C14 110.4(3) . . ?
O6 C13 C15 106.79(17) . . ?
C16 C13 C15 108.6(3) . . ?
C14 C13 C15 108.7(3) . . ?
O6 C13 C16A 103.2(2) . . ?
C15A C13 C16A 109.2(4) . . ?
C14A C13 C16A 110.4(5) . . ?
O2 C1 C2 111.6(7) . . ?
O2 C1 C4 101.5(6) . . ?
C2 C1 C4 114.7(7) . . ?
O2 C1 C3 106.6(6) . . ?
C2 C1 C3 110.9(6) . . ?
C4 C1 C3 110.8(7) . . ?
C1 C2 H2A 109.5 . . ?
C1 C2 H2B 109.5 . . ?
H2A C2 H2B 109.5 . . ?
C1 C2 H2C 109.5 . . ?
H2A C2 H2C 109.5 . . ?
H2B C2 H2C 109.5 . . ?
C1 C3 H3A 109.5 . . ?
C1 C3 H3B 109.5 . . ?
H3A C3 H3B 109.5 . . ?
C1 C3 H3C 109.5 . . ?
H3A C3 H3C 109.5 . . ?
H3B C3 H3C 109.5 . . ?
C1 C4 H4A 109.5 . . ?
C1 C4 H4B 109.5 . . ?
H4A C4 H4B 109.5 . . ?
C1 C4 H4C 109.5 . . ?
H4A C4 H4C 109.5 . . ?
H4B C4 H4C 109.5 . . ?
O3 C5 C6 113.1(6) . . ?
O3 C5 C8 105.3(6) . . ?
C6 C5 C8 114.0(6) . . ?
O3 C5 C7 107.4(6) . . ?
C6 C5 C7 111.8(5) . . ?
C8 C5 C7 104.7(6) . . ?
C5 C6 H6A 109.5 . . ?
C5 C6 H6B 109.5 . . ?
H6A C6 H6B 109.5 . . ?
C5 C6 H6C 109.5 . . ?
H6A C6 H6C 109.5 . . ?
H6B C6 H6C 109.5 . . ?
C5 C7 H7A 109.5 . . ?
C5 C7 H7B 109.5 . . ?
H7A C7 H7B 109.5 . . ?
C5 C7 H7C 109.5 . . ?
H7A C7 H7C 109.5 . . ?
H7B C7 H7C 109.5 . . ?
C5 C8 H8A 109.5 . . ?
C5 C8 H8B 109.5 . . ?
H8A C8 H8B 109.5 . . ?
C5 C8 H8C 109.5 . . ?
H8A C8 H8C 109.5 . . ?
H8B C8 H8C 109.5 . . ?
O4 C9 C12 106.1(6) . . ?
O4 C9 C11 109.0(6) . . ?
C12 C9 C11 110.0(6) . . ?
O4 C9 C10 109.9(7) . . ?
C12 C9 C10 111.5(7) . . ?
C11 C9 C10 110.1(6) . . ?
C9 C10 H10A 109.5 . . ?
C9 C10 H10B 109.5 . . ?
H10A C10 H10B 109.5 . . ?
C9 C10 H10C 109.5 . . ?
H10A C10 H10C 109.5 . . ?
H10B C10 H10C 109.5 . . ?
C9 C11 H11A 109.5 . . ?
C9 C11 H11B 109.5 . . ?
H11A C11 H11B 109.5 . . ?
C9 C11 H11C 109.5 . . ?
H11A C11 H11C 109.5 . . ?
H11B C11 H11C 109.5 . . ?
C9 C12 H12A 109.5 . . ?
C9 C12 H12B 109.5 . . ?
H12A C12 H12B 109.5 . . ?
C9 C12 H12C 109.5 . . ?
H12A C12 H12C 109.5 . . ?
H12B C12 H12C 109.5 . . ?
C13 C14 H14A 109.5 . . ?
C13 C14 H14B 109.5 . . ?
H14A C14 H14B 109.5 . . ?
C13 C14 H14C 109.5 . . ?
H14A C14 H14C 109.5 . . ?
H14B C14 H14C 109.5 . . ?
C13 C15 H15A 109.5 . . ?
C13 C15 H15B 109.5 . . ?
H15A C15 H15B 109.5 . . ?
C13 C15 H15C 109.5 . . ?
H15A C15 H15C 109.5 . . ?
H15B C15 H15C 109.5 . . ?
C13 C16 H16A 109.5 . . ?
C13 C16 H16B 109.5 . . ?
H16A C16 H16B 109.5 . . ?
C13 C16 H16C 109.5 . . ?
H16A C16 H16C 109.5 . . ?
H16B C16 H16C 109.5 . . ?
O11 C29 C31 111.5(5) . . ?
O11 C29 C30 109.2(6) . . ?
C31 C29 C30 108.3(6) . . ?
O11 C29 C32 106.3(5) . . ?
C31 C29 C32 112.0(5) . . ?
C30 C29 C32 109.4(6) . . ?
C29 C30 H30A 109.5 . . ?
C29 C30 H30B 109.5 . . ?
H30A C30 H30B 109.5 . . ?
C29 C30 H30C 109.5 . . ?
H30A C30 H30C 109.5 . . ?
H30B C30 H30C 109.5 . . ?
C29 C31 H31A 109.5 . . ?
C29 C31 H31B 109.5 . . ?
H31A C31 H31B 109.5 . . ?
C29 C31 H31C 109.5 . . ?
H31A C31 H31C 109.5 . . ?
H31B C31 H31C 109.5 . . ?
C29 C32 H32A 109.5 . . ?
C29 C32 H32B 109.5 . . ?
H32A C32 H32B 109.5 . . ?
C29 C32 H32C 109.5 . . ?
H32A C32 H32C 109.5 . . ?
H32B C32 H32C 109.5 . . ?
O2 C1A C3A 111.9(10) . . ?
O2 C1A C4A 110.8(10) . . ?
C3A C1A C4A 107.9(10) . . ?
O2 C1A C2A 110.1(10) . . ?
C3A C1A C2A 110.9(9) . . ?
C4A C1A C2A 105.0(10) . . ?
C1A C2A H2D 109.5 . . ?
C1A C2A H2E 109.5 . . ?
H2D C2A H2E 109.5 . . ?
C1A C2A H2F 109.5 . . ?
H2D C2A H2F 109.5 . . ?
H2E C2A H2F 109.5 . . ?
C1A C3A H3D 109.5 . . ?
C1A C3A H3E 109.5 . . ?
H3D C3A H3E 109.5 . . ?
C1A C3A H3F 109.5 . . ?
H3D C3A H3F 109.5 . . ?
H3E C3A H3F 109.5 . . ?
C1A C4A H4D 109.5 . . ?
C1A C4A H4E 109.5 . . ?
H4D C4A H4E 109.5 . . ?
C1A C4A H4F 109.5 . . ?
H4D C4A H4F 109.5 . . ?
H4E C4A H4F 109.5 . . ?
O3 C5A C7A 110.1(9) . . ?
O3 C5A C8A 105.4(9) . . ?
C7A C5A C8A 121.2(10) . . ?
O3 C5A C6A 107.4(10) . . ?
C7A C5A C6A 109.8(8) . . ?
C8A C5A C6A 102.0(8) . . ?
C5A C6A H6D 109.5 . . ?
C5A C6A H6E 109.5 . . ?
H6D C6A H6E 109.5 . . ?
C5A C6A H6F 109.5 . . ?
H6D C6A H6F 109.5 . . ?
H6E C6A H6F 109.5 . . ?
C5A C7A H7D 109.5 . . ?
C5A C7A H7E 109.5 . . ?
H7D C7A H7E 109.5 . . ?
C5A C7A H7F 109.5 . . ?
H7D C7A H7F 109.5 . . ?
H7E C7A H7F 109.5 . . ?
C5A C8A H8D 109.5 . . ?
C5A C8A H8E 109.5 . . ?
H8D C8A H8E 109.5 . . ?
C5A C8A H8F 109.5 . . ?
H8D C8A H8F 109.5 . . ?
H8E C8A H8F 109.5 . . ?
O4 C9A C10A 114.0(11) . . ?
O4 C9A C11A 106.5(10) . . ?
C10A C9A C11A 111.7(10) . . ?
O4 C9A C12A 104.3(9) . . ?
C10A C9A C12A 107.9(11) . . ?
C11A C9A C12A 112.2(10) . . ?
C9A C10A H10D 109.5 . . ?
C9A C10A H10E 109.5 . . ?
H10D C10A H10E 109.5 . . ?
C9A C10A H10F 109.5 . . ?
H10D C10A H10F 109.5 . . ?
H10E C10A H10F 109.5 . . ?
C9A C11A H11D 109.5 . . ?
C9A C11A H11E 109.5 . . ?
H11D C11A H11E 109.5 . . ?
C9A C11A H11F 109.5 . . ?
H11D C11A H11F 109.5 . . ?
H11E C11A H11F 109.5 . . ?
C9A C12A H12D 109.5 . . ?
C9A C12A H12E 109.5 . . ?
H12D C12A H12E 109.5 . . ?
C9A C12A H12F 109.5 . . ?
H12D C12A H12F 109.5 . . ?
H12E C12A H12F 109.5 . . ?
C13 C14A H14D 109.5 . . ?
C13 C14A H14E 109.5 . . ?
H14D C14A H14E 109.5 . . ?
C13 C14A H14F 109.5 . . ?
H14D C14A H14F 109.5 . . ?
H14E C14A H14F 109.5 . . ?
C13 C15A H15D 109.5 . . ?
C13 C15A H15E 109.5 . . ?
H15D C15A H15E 109.5 . . ?
C13 C15A H15F 109.5 . . ?
H15D C15A H15F 109.5 . . ?
H15E C15A H15F 109.5 . . ?
C13 C16A H16D 109.5 . . ?
C13 C16A H16E 109.5 . . ?
H16D C16A H16E 109.5 . . ?
C13 C16A H16F 109.5 . . ?
H16D C16A H16F 109.5 . . ?
H16E C16A H16F 109.5 . . ?
O11 C29A C32A 111.3(8) . . ?
O11 C29A C30A 100.8(9) . . ?
C32A C29A C30A 111.9(10) . . ?
O11 C29A C31A 108.4(8) . . ?
C32A C29A C31A 111.0(8) . . ?
C30A C29A C31A 112.9(10) . . ?
C29A C30A H30D 109.5 . . ?
Na1 C30A H30D 150.7 2_655 . ?
C29A C30A H30E 109.5 . . ?
Na1 C30A H30E 85.9 2_655 . ?
H30D C30A H30E 109.5 . . ?
C29A C30A H30F 109.5 . . ?
Na1 C30A H30F 41.3 2_655 . ?
H30D C30A H30F 109.5 . . ?
H30E C30A H30F 109.5 . . ?
C29A C31A H31D 109.5 . . ?
C29A C31A H31E 109.5 . . ?
H31D C31A H31E 109.5 . . ?
C29A C31A H31F 109.5 . . ?
H31D C31A H31F 109.5 . . ?
H31E C31A H31F 109.5 . . ?
C29A C32A H32D 109.5 . . ?
C29A C32A H32E 109.5 . . ?
H32D C32A H32E 109.5 . . ?
C29A C32A H32F 109.5 . . ?
H32D C32A H32F 109.5 . . ?
H32E C32A H32F 109.5 . . ?
C23A C21 O8 109.9(12) . . ?
O8 C21 C24 106.9(7) . . ?
O8 C21 C22 111.5(8) . . ?
C24 C21 C22 114.5(8) . . ?
C23A C21 C22A 117.4(15) . . ?
O8 C21 C22A 109.3(13) . . ?
O8 C21 C23 109.5(6) . . ?
C24 C21 C23 107.7(7) . . ?
C22 C21 C23 106.6(8) . . ?
C23A C21 C24A 113.8(14) . . ?
O8 C21 C24A 103.6(11) . . ?
C22A C21 C24A 101.8(12) . . ?
C17 O7 Si2 133.3(5) . . ?
O7 C17 C20 113.2(6) . . ?
O7 C17 C19 105.9(5) . . ?
C20 C17 C19 110.5(7) . . ?
O7 C17 C18 108.0(5) . . ?
C20 C17 C18 110.3(5) . . ?
C19 C17 C18 108.7(5) . . ?
C17 C18 H18A 109.5 . . ?
C17 C18 H18B 109.5 . . ?
H18A C18 H18B 109.5 . . ?
C17 C18 H18C 109.5 . . ?
H18A C18 H18C 109.5 . . ?
H18B C18 H18C 109.5 . . ?
C17 C19 H19A 109.5 . . ?
C17 C19 H19B 109.5 . . ?
H19A C19 H19B 109.5 . . ?
C17 C19 H19C 109.5 . . ?
H19A C19 H19C 109.5 . . ?
H19B C19 H19C 109.5 . . ?
C17 C20 H20A 109.5 . . ?
C17 C20 H20B 109.5 . . ?
H20A C20 H20B 109.5 . . ?
C17 C20 H20C 109.5 . . ?
H20A C20 H20C 109.5 . . ?
H20B C20 H20C 109.5 . . ?
C21 C22 H22A 109.5 . . ?
C21 C22 H22B 109.5 . . ?
H22A C22 H22B 109.5 . . ?
C21 C22 H22C 109.5 . . ?
H22A C22 H22C 109.5 . . ?
H22B C22 H22C 109.5 . . ?
C21 C23 H23A 109.5 . . ?
C21 C23 H23B 109.5 . . ?
H23A C23 H23B 109.5 . . ?
C21 C23 H23C 109.5 . . ?
H23A C23 H23C 109.5 . . ?
H23B C23 H23C 109.5 . . ?
C21 C24 Na1 90.0(8) . 2_655 ?
C21 C24 H24A 109.5 . . ?
Na1 C24 H24A 66.0 2_655 . ?
C21 C24 H24B 109.5 . . ?
Na1 C24 H24B 57.8 2_655 . ?
H24A C24 H24B 109.5 . . ?
C21 C24 H24C 109.5 . . ?
Na1 C24 H24C 160.0 2_655 . ?
H24A C24 H24C 109.5 . . ?
H24B C24 H24C 109.5 . . ?
C17A O7A Si2 136.8(8) . . ?
O7A C17A C18A 105.3(9) . . ?
O7A C17A C20A 111.2(10) . . ?
C18A C17A C20A 111.1(9) . . ?
O7A C17A C19A 104.6(10) . . ?
C18A C17A C19A 114.0(9) . . ?
C20A C17A C19A 110.4(11) . . ?
C17A C18A H18D 109.5 . . ?
C17A C18A H18E 109.5 . . ?
H18D C18A H18E 109.5 . . ?
C17A C18A H18F 109.5 . . ?
H18D C18A H18F 109.5 . . ?
H18E C18A H18F 109.5 . . ?
C17A C19A H19D 109.5 . . ?
C17A C19A H19E 109.5 . . ?
H19D C19A H19E 109.5 . . ?
C17A C19A H19F 109.5 . . ?
H19D C19A H19F 109.5 . . ?
H19E C19A H19F 109.5 . . ?
C17A C20A H20D 109.5 . . ?
C17A C20A H20E 109.5 . . ?
H20D C20A H20E 109.5 . . ?
C17A C20A H20F 109.5 . . ?
H20D C20A H20F 109.5 . . ?
H20E C20A H20F 109.5 . . ?
C21 C22A H22D 109.5 . . ?
C21 C22A H22E 109.5 . . ?
H22D C22A H22E 109.5 . . ?
C21 C22A H22F 109.5 . . ?
H22D C22A H22F 109.5 . . ?
H22E C22A H22F 109.5 . . ?
C21 C23A H23D 109.5 . . ?
C21 C23A H23E 109.5 . . ?
H23D C23A H23E 109.5 . . ?
C21 C23A H23F 109.5 . . ?
H23D C23A H23F 109.5 . . ?
H23E C23A H23F 109.5 . . ?
C21 C24A Na1 88.9(13) . 2_655 ?
C21 C24A H24D 109.5 . . ?
Na1 C24A H24D 159.3 2_655 . ?
C21 C24A H24E 109.5 . . ?
Na1 C24A H24E 71.3 2_655 . ?
H24D C24A H24E 109.5 . . ?
C21 C24A H24F 109.5 . . ?
Na1 C24A H24F 53.4 2_655 . ?
H24D C24A H24F 109.5 . . ?
H24E C24A H24F 109.5 . . ?
O10 C25 C26 105.2(3) . . ?
O10 C25 C28 110.0(3) . . ?
C26 C25 C28 110.2(3) . . ?
O10 C25 C27 109.2(3) . . ?
C26 C25 C27 111.4(3) . . ?
C28 C25 C27 110.7(3) . . ?
C25 C26 H26A 109.5 . . ?
C25 C26 H26B 109.5 . . ?
H26A C26 H26B 109.5 . . ?
C25 C26 H26C 109.5 . . ?
H26A C26 H26C 109.5 . . ?
H26B C26 H26C 109.5 . . ?
C25 C27 H27A 109.5 . . ?
C25 C27 H27B 109.5 . . ?
H27A C27 H27B 109.5 . . ?
C25 C27 H27C 109.5 . . ?
H27A C27 H27C 109.5 . . ?
H27B C27 H27C 109.5 . . ?
C25 C28 H28A 109.5 . . ?
C25 C28 H28B 109.5 . . ?
H28A C28 H28B 109.5 . . ?
C25 C28 H28C 109.5 . . ?
H28A C28 H28C 109.5 . . ?
H28B C28 H28C 109.5 . . ?
O10 C25A C28A 105.1(10) . . ?
O10 C25A C27A 111.4(12) . . ?
C28A C25A C27A 114.1(11) . . ?
O10 C25A C26A 106.3(11) . . ?
C28A C25A C26A 112.0(10) . . ?
C27A C25A C26A 107.7(10) . . ?
C25A C26A H26D 109.5 . . ?
C25A C26A H26E 109.5 . . ?
H26D C26A H26E 109.5 . . ?
C25A C26A H26F 109.5 . . ?
H26D C26A H26F 109.5 . . ?
H26E C26A H26F 109.5 . . ?
C25A C27A H27D 109.5 . . ?
C25A C27A H27E 109.5 . . ?
H27D C27A H27E 109.5 . . ?
C25A C27A H27F 109.5 . . ?
H27D C27A H27F 109.5 . . ?
H27E C27A H27F 109.5 . . ?
C25A C28A H28D 109.5 . . ?
C25A C28A H28E 109.5 . . ?
H28D C28A H28E 109.5 . . ?
C25A C28A H28F 109.5 . . ?
H28D C28A H28F 109.5 . . ?
H28E C28A H28F 109.5 . . ?
O12 C33 C36 110.29(11) . . ?
O12 C33 C35 105.66(11) . . ?
C36 C33 C35 110.48(12) . . ?
O12 C33 C34 108.90(11) . . ?
C36 C33 C34 111.45(12) . . ?
C35 C33 C34 109.89(12) . . ?
C33 C34 H34A 109.5 . . ?
C33 C34 H34B 109.5 . . ?
H34A C34 H34B 109.5 . . ?
C33 C34 H34C 109.5 . . ?
H34A C34 H34C 109.5 . . ?
H34B C34 H34C 109.5 . . ?
C33 C35 H35A 109.5 . . ?
C33 C35 H35B 109.5 . . ?
H35A C35 H35B 109.5 . . ?
C33 C35 H35C 109.5 . . ?
H35A C35 H35C 109.5 . . ?
H35B C35 H35C 109.5 . . ?
C33 C36 H36A 109.5 . . ?
C33 C36 H36B 109.5 . . ?
H36A C36 H36B 109.5 . . ?
C33 C36 H36C 109.5 . . ?
H36A C36 H36C 109.5 . . ?
H36B C36 H36C 109.5 . . ?

loop_
_geom_bond_atom_site_label_1
_geom_bond_atom_site_label_2
_geom_bond_distance
_geom_bond_site_symmetry_2
_geom_bond_publ_flag
Ti1 O13 1.6828(9) . ?
Ti1 O1 1.8382(9) . ?
Ti1 O9 1.8517(10) . ?
Ti1 O5 1.8643(9) . ?
Ti1 Na1 3.1450(6) 2_655 ?
Si1 O1 1.6031(10) . ?
Si1 O3 1.6247(10) . ?
Si1 O4 1.6252(10) . ?
Si1 O2 1.6255(10) . ?
Si2 O5 1.6009(10) . ?
Si2 O6 1.6127(10) . ?
Si2 O7 1.616(6) . ?
Si2 O7A 1.640(11) . ?
Si2 O8 1.6559(9) . ?
Si3 O9 1.6005(10) . ?
Si3 O12 1.6214(10) . ?
Si3 O10 1.6242(10) . ?
Si3 O11 1.6474(10) . ?
Si3 Na1 3.4372(6) 2_655 ?
Na1 O13 2.2801(10) . ?
Na1 O13 2.4175(11) 2_655 ?
Na1 O11 2.4293(11) 2_655 ?
Na1 O8 2.5655(11) 2_655 ?
Na1 C24A 3.06(3) 2_655 ?
Na1 C24 3.096(17) 2_655 ?
Na1 C30A 3.118(13) 2_655 ?
Na1 Na1 3.3865(10) 2_655 ?
O2 C1 1.434(8) . ?
O2 C1A 1.447(12) . ?
O3 C5 1.438(7) . ?
O3 C5A 1.452(11) . ?
O4 C9A 1.440(11) . ?
O4 C9 1.447(7) . ?
O8 C21 1.4637(16) . ?
O10 C25 1.447(6) . ?
O10 C25A 1.463(19) . ?
O11 C29 1.452(7) . ?
O11 C29A 1.478(11) . ?
O12 C33 1.4478(16) . ?
O6 C13 1.4386(17) . ?
C13 C15A 1.444(7) . ?
C13 C14A 1.462(9) . ?
C13 C16 1.482(4) . ?
C13 C14 1.524(5) . ?
C13 C15 1.557(4) . ?
C13 C16A 1.578(6) . ?
C1 C2 1.518(8) . ?
C1 C4 1.527(8) . ?
C1 C3 1.530(8) . ?
C2 H2A 0.9800 . ?
C2 H2B 0.9800 . ?
C2 H2C 0.9800 . ?
C3 H3A 0.9800 . ?
C3 H3B 0.9800 . ?
C3 H3C 0.9800 . ?
C4 H4A 0.9800 . ?
C4 H4B 0.9800 . ?
C4 H4C 0.9800 . ?
C5 C6 1.505(7) . ?
C5 C8 1.509(7) . ?
C5 C7 1.521(7) . ?
C6 H6A 0.9800 . ?
C6 H6B 0.9800 . ?
C6 H6C 0.9800 . ?
C7 H7A 0.9800 . ?
C7 H7B 0.9800 . ?
C7 H7C 0.9800 . ?
C8 H8A 0.9800 . ?
C8 H8B 0.9800 . ?
C8 H8C 0.9800 . ?
C9 C12 1.522(7) . ?
C9 C11 1.528(8) . ?
C9 C10 1.536(7) . ?
C10 H10A 0.9800 . ?
C10 H10B 0.9800 . ?
C10 H10C 0.9800 . ?
C11 H11A 0.9800 . ?
C11 H11B 0.9800 . ?
C11 H11C 0.9800 . ?
C12 H12A 0.9800 . ?
C12 H12B 0.9800 . ?
C12 H12C 0.9800 . ?
C14 H14A 0.9800 . ?
C14 H14B 0.9800 . ?
C14 H14C 0.9800 . ?
C15 H15A 0.9800 . ?
C15 H15B 0.9800 . ?
C15 H15C 0.9800 . ?
C16 H16A 0.9800 . ?
C16 H16B 0.9800 . ?
C16 H16C 0.9800 . ?
C29 C31 1.507(7) . ?
C29 C30 1.524(7) . ?
C29 C32 1.534(7) . ?
C30 H30A 0.9800 . ?
C30 H30B 0.9800 . ?
C30 H30C 0.9800 . ?
C31 H31A 0.9800 . ?
C31 H31B 0.9800 . ?
C31 H31C 0.9800 . ?
C32 H32A 0.9800 . ?
C32 H32B 0.9800 . ?
C32 H32C 0.9800 . ?
C1A C3A 1.517(11) . ?
C1A C4A 1.527(12) . ?
C1A C2A 1.546(11) . ?
C2A H2D 0.9800 . ?
C2A H2E 0.9800 . ?
C2A H2F 0.9800 . ?
C3A H3D 0.9800 . ?
C3A H3E 0.9800 . ?
C3A H3F 0.9800 . ?
C4A H4D 0.9800 . ?
C4A H4E 0.9800 . ?
C4A H4F 0.9800 . ?
C5A C7A 1.510(11) . ?
C5A C8A 1.536(11) . ?
C5A C6A 1.554(11) . ?
C6A H6D 0.9800 . ?
C6A H6E 0.9800 . ?
C6A H6F 0.9800 . ?
C7A H7D 0.9800 . ?
C7A H7E 0.9800 . ?
C7A H7F 0.9800 . ?
C8A H8D 0.9800 . ?
C8A H8E 0.9800 . ?
C8A H8F 0.9800 . ?
C9A C10A 1.510(11) . ?
C9A C11A 1.523(12) . ?
C9A C12A 1.534(11) . ?
C10A H10D 0.9800 . ?
C10A H10E 0.9800 . ?
C10A H10F 0.9800 . ?
C11A H11D 0.9800 . ?
C11A H11E 0.9800 . ?
C11A H11F 0.9800 . ?
C12A H12D 0.9800 . ?
C12A H12E 0.9800 . ?
C12A H12F 0.9800 . ?
C14A H14D 0.9800 . ?
C14A H14E 0.9800 . ?
C14A H14F 0.9800 . ?
C15A H15D 0.9800 . ?
C15A H15E 0.9800 . ?
C15A H15F 0.9800 . ?
C16A H16D 0.9800 . ?
C16A H16E 0.9800 . ?
C16A H16F 0.9800 . ?
C29A C32A 1.514(10) . ?
C29A C30A 1.533(11) . ?
C29A C31A 1.547(10) . ?
C30A H30D 0.9800 . ?
C30A H30E 0.9800 . ?
C30A H30F 0.9800 . ?
C31A H31D 0.9800 . ?
C31A H31E 0.9800 . ?
C31A H31F 0.9800 . ?
C32A H32D 0.9800 . ?
C32A H32E 0.9800 . ?
C32A H32F 0.9800 . ?
C21 C23A 1.35(2) . ?
C21 C24 1.475(13) . ?
C21 C22 1.497(15) . ?
C21 C22A 1.58(2) . ?
C21 C23 1.610(11) . ?
C21 C24A 1.62(2) . ?
O7 C17 1.436(7) . ?
C17 C20 1.522(6) . ?
C17 C19 1.535(7) . ?
C17 C18 1.536(7) . ?
C18 H18A 0.9800 . ?
C18 H18B 0.9800 . ?
C18 H18C 0.9800 . ?
C19 H19A 0.9800 . ?
C19 H19B 0.9800 . ?
C19 H19C 0.9800 . ?
C20 H20A 0.9800 . ?
C20 H20B 0.9800 . ?
C20 H20C 0.9800 . ?
C22 H22A 0.9800 . ?
C22 H22B 0.9800 . ?
C22 H22C 0.9800 . ?
C23 H23A 0.9800 . ?
C23 H23B 0.9800 . ?
C23 H23C 0.9800 . ?
C24 H24A 0.9800 . ?
C24 H24B 0.9800 . ?
C24 H24C 0.9800 . ?
O7A C17A 1.443(11) . ?
C17A C18A 1.513(11) . ?
C17A C20A 1.520(11) . ?
C17A C19A 1.530(11) . ?
C18A H18D 0.9800 . ?
C18A H18E 0.9800 . ?
C18A H18F 0.9800 . ?
C19A H19D 0.9800 . ?
C19A H19E 0.9800 . ?
C19A H19F 0.9800 . ?
C20A H20D 0.9800 . ?
C20A H20E 0.9800 . ?
C20A H20F 0.9800 . ?
C22A H22D 0.9800 . ?
C22A H22E 0.9800 . ?
C22A H22F 0.9800 . ?
C23A H23D 0.9800 . ?
C23A H23E 0.9800 . ?
C23A H23F 0.9800 . ?
C24A H24D 0.9800 . ?
C24A H24E 0.9800 . ?
C24A H24F 0.9800 . ?
C25 C26 1.524(4) . ?
C25 C28 1.525(3) . ?
C25 C27 1.526(4) . ?
C26 H26A 0.9800 . ?
C26 H26B 0.9800 . ?
C26 H26C 0.9800 . ?
C27 H27A 0.9800 . ?
C27 H27B 0.9800 . ?
C27 H27C 0.9800 . ?
C28 H28A 0.9800 . ?
C28 H28B 0.9800 . ?
C28 H28C 0.9800 . ?
C25A C28A 1.485(12) . ?
C25A C27A 1.509(13) . ?
C25A C26A 1.532(12) . ?
C26A H26D 0.9800 . ?
C26A H26E 0.9800 . ?
C26A H26F 0.9800 . ?
C27A H27D 0.9800 . ?
C27A H27E 0.9800 . ?
C27A H27F 0.9800 . ?
C28A H28D 0.9800 . ?
C28A H28E 0.9800 . ?
C28A H28F 0.9800 . ?
C33 C36 1.524(2) . ?
C33 C35 1.5245(19) . ?
C33 C34 1.5269(19) . ?
C34 H34A 0.9800 . ?
C34 H34B 0.9800 . ?
C34 H34C 0.9800 . ?
C35 H35A 0.9800 . ?
C35 H35B 0.9800 . ?
C35 H35C 0.9800 . ?
C36 H36A 0.9800 . ?
C36 H36B 0.9800 . ?
C36 H36C 0.9800 . ?

loop_
_geom_torsion_atom_site_label_1
_geom_torsion_atom_site_label_2
_geom_torsion_atom_site_label_3
_geom_torsion_atom_site_label_4
_geom_torsion
_geom_torsion_site_symmetry_1
_geom_torsion_site_symmetry_2
_geom_torsion_site_symmetry_3
_geom_torsion_site_symmetry_4
_geom_torsion_publ_flag
O1 Si1 O2 C1 -43.6(6) . . . . ?
O3 Si1 O2 C1 -167.3(6) . . . . ?
O4 Si1 O2 C1 75.8(6) . . . . ?
O1 Si1 O2 C1A -46.2(8) . . . . ?
O3 Si1 O2 C1A -170.0(8) . . . . ?
O4 Si1 O2 C1A 73.2(8) . . . . ?
O1 Si1 O3 C5 -78.9(5) . . . . ?
O4 Si1 O3 C5 164.3(5) . . . . ?
O2 Si1 O3 C5 43.7(5) . . . . ?
O1 Si1 O3 C5A -75.1(7) . . . . ?
O4 Si1 O3 C5A 168.2(7) . . . . ?
O2 Si1 O3 C5A 47.5(7) . . . . ?
O1 Si1 O4 C9A -170.5(9) . . . . ?
O3 Si1 O4 C9A -49.2(9) . . . . ?
O2 Si1 O4 C9A 67.1(9) . . . . ?
O1 Si1 O4 C9 -169.7(5) . . . . ?
O3 Si1 O4 C9 -48.4(5) . . . . ?
O2 Si1 O4 C9 67.9(5) . . . . ?
O6 Si2 O5 Ti1 102.41(12) . . . . ?
O7 Si2 O5 Ti1 -137.3(2) . . . . ?
O7A Si2 O5 Ti1 -135.3(4) . . . . ?
O8 Si2 O5 Ti1 -21.74(13) . . . . ?
O13 Ti1 O5 Si2 -29.11(13) . . . . ?
O1 Ti1 O5 Si2 -152.63(11) . . . . ?
O9 Ti1 O5 Si2 83.33(12) . . . . ?
Na1 Ti1 O5 Si2 15.11(11) 2_655 . . . ?
O5 Si2 O8 C21 -169.50(10) . . . . ?
O6 Si2 O8 C21 65.71(12) . . . . ?
O7 Si2 O8 C21 -46.8(2) . . . . ?
O7A Si2 O8 C21 -53.0(3) . . . . ?
O5 Si2 O8 Na1 12.66(7) . . . 2_655 ?
O6 Si2 O8 Na1 -112.13(6) . . . 2_655 ?
O7 Si2 O8 Na1 135.3(2) . . . 2_655 ?
O7A Si2 O8 Na1 129.2(3) . . . 2_655 ?
O12 Si3 O9 Ti1 -98.0(2) . . . . ?
O10 Si3 O9 Ti1 141.3(2) . . . . ?
O11 Si3 O9 Ti1 19.1(2) . . . . ?
Na1 Si3 O9 Ti1 20.4(2) 2_655 . . . ?
O13 Ti1 O9 Si3 14.5(2) . . . . ?
O1 Ti1 O9 Si3 139.1(2) . . . . ?
O5 Ti1 O9 Si3 -98.5(2) . . . . ?
Na1 Ti1 O9 Si3 -21.2(2) 2_655 . . . ?
O9 Si3 O10 C25 -32.3(3) . . . . ?
O12 Si3 O10 C25 -157.9(3) . . . . ?
O11 Si3 O10 C25 84.7(3) . . . . ?
Na1 Si3 O10 C25 40.5(3) 2_655 . . . ?
O9 Si3 O10 C25A -46.3(8) . . . . ?
O12 Si3 O10 C25A -171.9(8) . . . . ?
O11 Si3 O10 C25A 70.8(8) . . . . ?
Na1 Si3 O10 C25A 26.5(8) 2_655 . . . ?
O9 Si3 O11 C29 -164.9(4) . . . . ?
O12 Si3 O11 C29 -42.8(4) . . . . ?
O10 Si3 O11 C29 73.7(4) . . . . ?
Na1 Si3 O11 C29 -166.6(4) 2_655 . . . ?
O9 Si3 O11 C29A -171.5(6) . . . . ?
O12 Si3 O11 C29A -49.4(6) . . . . ?
O10 Si3 O11 C29A 67.2(6) . . . . ?
Na1 Si3 O11 C29A -173.2(6) 2_655 . . . ?
O9 Si3 O11 Na1 1.68(7) . . . 2_655 ?
O12 Si3 O11 Na1 123.78(5) . . . 2_655 ?
O10 Si3 O11 Na1 -119.63(5) . . . 2_655 ?
O9 Si3 O12 C33 -79.96(12) . . . . ?
O10 Si3 O12 C33 43.72(12) . . . . ?
O11 Si3 O12 C33 164.68(10) . . . . ?
Na1 Si3 O12 C33 -154.33(9) 2_655 . . . ?
O1 Ti1 O13 Na1 -44.8(2) . . . . ?
O9 Ti1 O13 Na1 80.40(19) . . . . ?
O5 Ti1 O13 Na1 -167.35(18) . . . . ?
Na1 Ti1 O13 Na1 126.9(2) 2_655 . . . ?
O1 Ti1 O13 Na1 -171.65(4) . . . 2_655 ?
O9 Ti1 O13 Na1 -46.49(5) . . . 2_655 ?
O5 Ti1 O13 Na1 65.76(5) . . . 2_655 ?
O5 Si2 O6 C13 -33.92(15) . . . . ?
O7 Si2 O6 C13 -160.4(3) . . . . ?
O7A Si2 O6 C13 -156.8(4) . . . . ?
O8 Si2 O6 C13 86.60(14) . . . . ?
Si2 O6 C13 C15A 62.6(4) . . . . ?
Si2 O6 C13 C14A -170.1(4) . . . . ?
Si2 O6 C13 C16 -23.9(3) . . . . ?
Si2 O6 C13 C14 -147.0(3) . . . . ?
Si2 O6 C13 C15 96.5(3) . . . . ?
Si2 O6 C13 C16A -54.1(4) . . . . ?
Si1 O2 C1 C2 -33.0(9) . . . . ?
Si1 O2 C1 C4 -155.7(4) . . . . ?
Si1 O2 C1 C3 88.2(7) . . . . ?
Si1 O3 C5 C6 32.7(8) . . . . ?
Si1 O3 C5 C8 157.7(3) . . . . ?
Si1 O3 C5 C7 -91.1(7) . . . . ?
Si1 O4 C9 C12 -155.2(4) . . . . ?
Si1 O4 C9 C11 86.3(6) . . . . ?
Si1 O4 C9 C10 -34.5(9) . . . . ?
Si3 O11 C29 C31 -39.2(6) . . . . ?
Na1 O11 C29 C31 154.5(3) 2_655 . . . ?
Si3 O11 C29 C30 -158.9(5) . . . . ?
Na1 O11 C29 C30 34.8(7) 2_655 . . . ?
Si3 O11 C29 C32 83.1(5) . . . . ?
Na1 O11 C29 C32 -83.2(5) 2_655 . . . ?
Si1 O2 C1A C3A 82.7(11) . . . . ?
Si1 O2 C1A C4A -156.8(7) . . . . ?
Si1 O2 C1A C2A -41.1(13) . . . . ?
Si1 O3 C5A C7A -82.0(11) . . . . ?
Si1 O3 C5A C8A 145.7(5) . . . . ?
Si1 O3 C5A C6A 37.5(11) . . . . ?
Si1 O4 C9A C10A -27.7(16) . . . . ?
Si1 O4 C9A C11A 95.9(9) . . . . ?
Si1 O4 C9A C12A -145.2(6) . . . . ?
Si3 O11 C29A C32A 79.3(9) . . . . ?
Na1 O11 C29A C32A -93.5(8) 2_655 . . . ?
Si3 O11 C29A C30A -161.8(7) . . . . ?
Na1 O11 C29A C30A 25.4(10) 2_655 . . . ?
Si3 O11 C29A C31A -43.0(9) . . . . ?
Na1 O11 C29A C31A 144.1(5) 2_655 . . . ?
O11 C29A C30A Na1 -16.9(7) . . . 2_655 ?
C32A C29A C30A Na1 101.5(7) . . . 2_655 ?
C31A C29A C30A Na1 -132.4(7) . . . 2_655 ?
Si2 O8 C21 C23A 79.9(13) . . . . ?
Na1 O8 C21 C23A -102.1(13) 2_655 . . . ?
Si2 O8 C21 C24 -167.0(5) . . . . ?
Na1 O8 C21 C24 10.9(5) 2_655 . . . ?
Si2 O8 C21 C22 -41.2(6) . . . . ?
Na1 O8 C21 C22 136.8(6) 2_655 . . . ?
Si2 O8 C21 C22A -50.2(10) . . . . ?
Na1 O8 C21 C22A 127.7(9) 2_655 . . . ?
Si2 O8 C21 C23 76.5(6) . . . . ?
Na1 O8 C21 C23 -105.5(6) 2_655 . . . ?
Si2 O8 C21 C24A -158.1(8) . . . . ?
Na1 O8 C21 C24A 19.8(8) 2_655 . . . ?
O5 Si2 O7 C17 -64.1(6) . . . . ?
O6 Si2 O7 C17 61.2(6) . . . . ?
O8 Si2 O7 C17 179.6(6) . . . . ?
Si2 O7 C17 C20 -29.5(10) . . . . ?
Si2 O7 C17 C19 -150.8(7) . . . . ?
Si2 O7 C17 C18 92.9(7) . . . . ?
O8 C21 C24 Na1 -8.2(4) . . . 2_655 ?
C22 C21 C24 Na1 -132.2(8) . . . 2_655 ?
C23 C21 C24 Na1 109.3(7) . . . 2_655 ?
O5 Si2 O7A C17A -78.7(11) . . . . ?
O6 Si2 O7A C17A 46.3(12) . . . . ?
O8 Si2 O7A C17A 167.4(11) . . . . ?
Si2 O7A C17A C18A 114.4(11) . . . . ?
Si2 O7A C17A C20A -6.0(17) . . . . ?
Si2 O7A C17A C19A -125.2(12) . . . . ?
C23A C21 C24A Na1 104.2(14) . . . 2_655 ?
O8 C21 C24A Na1 -15.1(6) . . . 2_655 ?
C22A C21 C24A Na1 -128.5(13) . . . 2_655 ?
Si3 O10 C25 C26 -166.5(2) . . . . ?
Si3 O10 C25 C28 74.7(4) . . . . ?
Si3 O10 C25 C27 -46.9(3) . . . . ?
Si3 O10 C25A C28A 89.3(10) . . . . ?
Si3 O10 C25A C27A -34.8(12) . . . . ?
Si3 O10 C25A C26A -151.9(7) . . . . ?
Si3 O12 C33 C36 44.00(16) . . . . ?
Si3 O12 C33 C35 163.42(9) . . . . ?
Si3 O12 C33 C34 -78.59(14) . . . . ?
